data_7047574
loop_
_publ_author_name
'Yao, Changguang'
'Chakraborty, Priyanka'
'Aresu, Emanuele'
'Li, Huaifeng'
'Guan, Chao'
'Zhou, Chunhui'
'Liang, Lan-Chang'
'Huang, Kuo-Wei'

_publ_section_title
;
 Monomeric nickel hydroxide stabilized by a sterically demanding
 phosphorus-nitrogen PN<sup>3</sup>P-pincer ligand: synthesis, reactivity
 and catalysis.
;
_journal_issue 45
_journal_name_full 'Dalton transactions (Cambridge, England : 2003)'
_journal_page_first 16057
_journal_page_last 16065
_journal_paper_doi 10.1039/c8dt03403f
_journal_volume 47
_journal_year 2018
_chemical_formula_sum 'C27 H53 N3 Ni O P2'
_chemical_formula_weight 556.37
_space_group_crystal_system monoclinic
_space_group_IT_number 14
_space_group_name_Hall '-P 2ybc'
_space_group_name_H-M_alt 'P 1 21/c 1'
_symmetry_space_group_name_Hall '-P 2ybc'
_symmetry_space_group_name_H-M 'P 1 21/c 1'
_atom_sites_solution_hydrogens mixed
_audit_creation_method SHELXL-2014/7
_audit_update_record
;
2018-09-11 deposited with the CCDC.
2018-09-18 downloaded from the CCDC.
;
_cell_angle_alpha 90
_cell_angle_beta 93.702(13)
_cell_angle_gamma 90
_cell_formula_units_Z 4
_cell_length_a 18.929(7)
_cell_length_b 10.157(3)
_cell_length_c 16.116(6)
_cell_measurement_reflns_used 9924
_cell_measurement_temperature 150(2)
_cell_measurement_theta_max 29.45
_cell_measurement_theta_min 2.57
_cell_volume 3092.0(19)
_computing_cell_refinement 'Bruker SAINT'
_computing_data_collection 'Bruker APEX2'
_computing_data_reduction 'Bruker SAINT'
_computing_molecular_graphics 'Bruker SHELXTL'
_computing_publication_material 'Bruker SHELXTL'
_computing_structure_refinement 'SHELXL-2014/7 (Sheldrick, 2014)'
_diffrn_ambient_temperature 150(2)
_diffrn_measured_fraction_theta_full 0.999
_diffrn_measured_fraction_theta_max 0.994
_diffrn_measurement_device_type 'Bruker APEX-II CCD'
_diffrn_measurement_method '\f and \w scans'
_diffrn_radiation_type MoK\a
_diffrn_radiation_wavelength 0.71073
_diffrn_reflns_av_R_equivalents 0.0760
_diffrn_reflns_av_unetI/netI 0.0462
_diffrn_reflns_Laue_measured_fraction_full 0.999
_diffrn_reflns_Laue_measured_fraction_max 0.994
_diffrn_reflns_limit_h_max 26
_diffrn_reflns_limit_h_min -26
_diffrn_reflns_limit_k_max 14
_diffrn_reflns_limit_k_min -14
_diffrn_reflns_limit_l_max 22
_diffrn_reflns_limit_l_min -22
_diffrn_reflns_number 65694
_diffrn_reflns_point_group_measured_fraction_full 0.999
_diffrn_reflns_point_group_measured_fraction_max 0.994
_diffrn_reflns_theta_full 25.242
_diffrn_reflns_theta_max 29.662
_diffrn_reflns_theta_min 2.277
_exptl_absorpt_coefficient_mu 0.754
_exptl_crystal_colour Red
_exptl_crystal_density_diffrn 1.195
_exptl_crystal_description Block
_exptl_crystal_F_000 1208
_exptl_crystal_size_max 0.220
_exptl_crystal_size_mid 0.200
_exptl_crystal_size_min 0.180
_exptl_transmission_factor_max 0.876
_exptl_transmission_factor_min 0.852
_refine_diff_density_max 0.532
_refine_diff_density_min -0.626
_refine_diff_density_rms 0.064
_refine_ls_extinction_method none
_refine_ls_goodness_of_fit_ref 1.059
_refine_ls_hydrogen_treatment mixed
_refine_ls_matrix_type full
_refine_ls_number_parameters 346
_refine_ls_number_reflns 8697
_refine_ls_number_restraints 1
_refine_ls_restrained_S_all 1.063
_refine_ls_R_factor_all 0.0724
_refine_ls_R_factor_gt 0.0488
_refine_ls_shift/su_max 0.001
_refine_ls_shift/su_mean 0.000
_refine_ls_structure_factor_coef Fsqd
_refine_ls_weighting_details 'w=1/[\s^2^(Fo^2^)+(0.1000P)^2^+0.2000P] where P=(Fo^2^+2Fc^2^)/3'
_refine_ls_weighting_scheme calc
_refine_ls_wR_factor_gt 0.1466
_refine_ls_wR_factor_ref 0.1636
_reflns_Friedel_coverage 0.000
_reflns_number_gt 6449
_reflns_number_total 8697
_reflns_threshold_expression 'I > 2\s(I)'
_cod_data_source_file c8dt03403f2.cif
_cod_data_source_block ycg-57_a
_cod_depositor_comments 'Adding full bibliography for 7047574--7047579.cif.'
_cod_database_code 7047574
_shelx_shelxl_version_number 2014/7
_shelx_space_group_comment
;
The symmetry employed for this shelxl refinement is uniquely defined
by the following loop, which should always be used as a source of
symmetry information in preference to the above space-group names.
They are only intended as comments.
;
_shelx_estimated_absorpt_t_min 0.852
_shelx_estimated_absorpt_t_max 0.876

loop_
_space_group_symop_operation_xyz
'x, y, z'
'-x, y+1/2, -z+1/2'
'-x, -y, -z'
'x, -y-1/2, z-1/2'

loop_
_atom_site_label
_atom_site_type_symbol
_atom_site_fract_x
_atom_site_fract_y
_atom_site_fract_z
_atom_site_U_iso_or_equiv
_atom_site_adp_type
_atom_site_occupancy
_atom_site_site_symmetry_order
_atom_site_calc_flag
_atom_site_refinement_flags_posn
_atom_site_refinement_flags_adp
_atom_site_refinement_flags_occupancy
C1 C 0.68356(12) 0.62288(19) 0.36263(14) 0.0276(4) Uani 1 1 d . . .
C2 C 0.67746(13) 0.7671(2) 0.36909(15) 0.0327(5) Uani 1 1 d . . .
C3 C 0.73058(14) 0.8421(2) 0.34570(18) 0.0426(6) Uani 1 1 d . . .
H3 H 0.7254 0.9349 0.3495 0.051 Uiso 1 1 calc R U .
C4 C 0.79713(15) 0.7909(2) 0.3142(2) 0.0504(7) Uani 1 1 d . . .
C5 C 0.80000(12) 0.6409(2) 0.31168(16) 0.0334(5) Uani 1 1 d . . .
C6 C 0.85981(19) 0.8410(4) 0.3692(4) 0.0982(18) Uani 1 1 d . . .
H6A H 0.9040 0.8084 0.3468 0.118 Uiso 1 1 calc R U .
H6B H 0.8606 0.9384 0.3665 0.118 Uiso 1 1 calc R U .
C7 C 0.8588(3) 0.8005(5) 0.4577(4) 0.135(3) Uani 1 1 d . . .
H7A H 0.8202 0.8460 0.4835 0.202 Uiso 1 1 calc R U .
H7B H 0.9040 0.8235 0.4872 0.202 Uiso 1 1 calc R U .
H7C H 0.8515 0.7051 0.4608 0.202 Uiso 1 1 calc R U .
C8 C 0.8024(3) 0.8430(3) 0.2224(3) 0.0944(16) Uani 1 1 d . . .
H8A H 0.8077 0.9400 0.2240 0.113 Uiso 1 1 calc R U .
H8B H 0.8456 0.8060 0.1998 0.113 Uiso 1 1 calc R U .
C9 C 0.7401(3) 0.8089(6) 0.1649(3) 0.125(2) Uani 1 1 d . . .
H9A H 0.7344 0.7130 0.1628 0.187 Uiso 1 1 calc R U .
H9B H 0.7477 0.8422 0.1091 0.187 Uiso 1 1 calc R U .
H9C H 0.6974 0.8491 0.1851 0.187 Uiso 1 1 calc R U .
C10 C 0.61172(13) 0.8236(2) 0.40276(18) 0.0425(6) Uani 1 1 d . . .
H10A H 0.5701 0.7725 0.3805 0.051 Uiso 1 1 calc R U .
H10B H 0.6057 0.9156 0.3832 0.051 Uiso 1 1 calc R U .
C11 C 0.61407(18) 0.8216(3) 0.4963(2) 0.0571(8) Uani 1 1 d . . .
H11A H 0.6128 0.7303 0.5158 0.086 Uiso 1 1 calc R U .
H11B H 0.5732 0.8695 0.5153 0.086 Uiso 1 1 calc R U .
H11C H 0.6578 0.8638 0.5188 0.086 Uiso 1 1 calc R U .
C12 C 0.63543(12) 0.3236(2) 0.47887(14) 0.0309(5) Uani 1 1 d . . .
C13 C 0.70284(16) 0.3705(3) 0.52727(18) 0.0486(7) Uani 1 1 d . . .
H13A H 0.7064 0.4666 0.5231 0.073 Uiso 1 1 calc R U .
H13B H 0.7441 0.3299 0.5039 0.073 Uiso 1 1 calc R U .
H13C H 0.7013 0.3452 0.5858 0.073 Uiso 1 1 calc R U .
C14 C 0.57192(15) 0.3799(3) 0.52102(17) 0.0443(6) Uani 1 1 d . . .
H14A H 0.5746 0.3536 0.5796 0.066 Uiso 1 1 calc R U .
H14B H 0.5280 0.3460 0.4933 0.066 Uiso 1 1 calc R U .
H14C H 0.5724 0.4762 0.5171 0.066 Uiso 1 1 calc R U .
C15 C 0.63294(17) 0.1732(2) 0.47908(17) 0.0490(7) Uani 1 1 d . . .
H15A H 0.6715 0.1386 0.4476 0.073 Uiso 1 1 calc R U .
H15B H 0.5874 0.1435 0.4533 0.073 Uiso 1 1 calc R U .
H15C H 0.6383 0.1411 0.5365 0.073 Uiso 1 1 calc R U .
C16 C 0.49743(14) 0.3667(3) 0.32467(18) 0.0452(6) Uani 1 1 d . . .
H16A H 0.4623 0.3571 0.2777 0.068 Uiso 1 1 calc R U .
H16B H 0.4959 0.4567 0.3463 0.068 Uiso 1 1 calc R U .
H16C H 0.4868 0.3044 0.3686 0.068 Uiso 1 1 calc R U .
C17 C 0.57103(12) 0.3383(2) 0.29583(14) 0.0310(4) Uani 1 1 d . . .
C18 C 0.57830(17) 0.1935(3) 0.27217(19) 0.0530(7) Uani 1 1 d . . .
H18A H 0.5665 0.1379 0.3190 0.079 Uiso 1 1 calc R U .
H18B H 0.6271 0.1759 0.2585 0.079 Uiso 1 1 calc R U .
H18C H 0.5460 0.1738 0.2238 0.079 Uiso 1 1 calc R U .
C19 C 0.58266(15) 0.4214(3) 0.21851(15) 0.0430(6) Uani 1 1 d . . .
H19A H 0.5473 0.3975 0.1739 0.065 Uiso 1 1 calc R U .
H19B H 0.6302 0.4048 0.2002 0.065 Uiso 1 1 calc R U .
H19C H 0.5779 0.5149 0.2320 0.065 Uiso 1 1 calc R U .
C20 C 0.93205(14) 0.3728(3) 0.35642(18) 0.0436(6) Uani 1 1 d . . .
C21 C 0.91214(19) 0.4121(4) 0.44173(19) 0.0698(10) Uani 1 1 d . . .
H21A H 0.9492 0.3836 0.4831 0.105 Uiso 1 1 calc R U .
H21B H 0.8672 0.3702 0.4534 0.105 Uiso 1 1 calc R U .
H21C H 0.9070 0.5080 0.4443 0.105 Uiso 1 1 calc R U .
C24 C 0.93255(18) 0.4428(5) 0.1410(2) 0.0820(12) Uani 1 1 d . . .
H24A H 0.9753 0.3995 0.1653 0.123 Uiso 1 1 calc R U .
H24B H 0.9338 0.5364 0.1557 0.123 Uiso 1 1 calc R U .
H24C H 0.9305 0.4334 0.0804 0.123 Uiso 1 1 calc R U .
C25 C 0.86744(14) 0.3791(2) 0.17479(16) 0.0400(6) Uani 1 1 d . . .
C26 C 0.80245(16) 0.4346(3) 0.12610(19) 0.0557(7) Uani 1 1 d . . .
H26A H 0.8042 0.4115 0.0672 0.084 Uiso 1 1 calc R U .
H26B H 0.8018 0.5306 0.1320 0.084 Uiso 1 1 calc R U .
H26C H 0.7596 0.3975 0.1478 0.084 Uiso 1 1 calc R U .
C27 C 0.8664(2) 0.2295(3) 0.1629(2) 0.0797(12) Uani 1 1 d . . .
H27A H 0.8633 0.2090 0.1034 0.120 Uiso 1 1 calc R U .
H27B H 0.8254 0.1923 0.1887 0.120 Uiso 1 1 calc R U .
H27C H 0.9100 0.1916 0.1891 0.120 Uiso 1 1 calc R U .
C22A C 0.9963(3) 0.4746(6) 0.3421(4) 0.0481(14) Uani 0.55 1 d . . P
H22A H 1.0373 0.4517 0.3795 0.072 Uiso 0.55 1 calc R U P
H22B H 0.9810 0.5645 0.3539 0.072 Uiso 0.55 1 calc R U P
H22C H 1.0092 0.4690 0.2843 0.072 Uiso 0.55 1 calc R U P
C23A C 0.9584(3) 0.2379(6) 0.3415(4) 0.0560(14) Uani 0.55 1 d . . P
H23A H 0.9799 0.2351 0.2878 0.084 Uiso 0.55 1 calc R U P
H23B H 0.9189 0.1756 0.3410 0.084 Uiso 0.55 1 calc R U P
H23C H 0.9940 0.2140 0.3858 0.084 Uiso 0.55 1 calc R U P
C22B C 1.0017(4) 0.3979(9) 0.3353(6) 0.062(2) Uani 0.45 1 d . . P
H22D H 1.0345 0.3814 0.3837 0.093 Uiso 0.45 1 calc R U P
H22E H 1.0057 0.4900 0.3180 0.093 Uiso 0.45 1 calc R U P
H22F H 1.0133 0.3400 0.2896 0.093 Uiso 0.45 1 calc R U P
C23B C 0.9230(4) 0.2146(7) 0.3762(5) 0.0569(18) Uani 0.45 1 d . . P
H23D H 0.9315 0.1635 0.3262 0.085 Uiso 0.45 1 calc R U P
H23E H 0.8749 0.1976 0.3927 0.085 Uiso 0.45 1 calc R U P
H23F H 0.9573 0.1887 0.4214 0.085 Uiso 0.45 1 calc R U P
H100 H 0.7542(11) 0.1596(19) 0.2759(7) 0.008(5) Uiso 1 1 d D . .
N1 N 0.74419(9) 0.56550(18) 0.33472(11) 0.0282(4) Uani 1 1 d . . .
N2 N 0.85744(10) 0.5882(2) 0.28636(14) 0.0367(5) Uani 1 1 d . . .
N3 N 0.63011(9) 0.55175(16) 0.38385(12) 0.0283(4) Uani 1 1 d . . .
Ni1 Ni 0.75043(2) 0.37858(2) 0.32819(2) 0.02711(10) Uani 1 1 d . . .
O1 O 0.75692(11) 0.18904(19) 0.32601(15) 0.0578(6) Uani 1 1 d D . .
P1 P 0.85498(3) 0.42149(6) 0.28504(4) 0.02963(14) Uani 1 1 d . . .
P2 P 0.64402(3) 0.38801(5) 0.37207(4) 0.02497(13) Uani 1 1 d . . .

loop_
_atom_site_aniso_label
_atom_site_aniso_U_11
_atom_site_aniso_U_22
_atom_site_aniso_U_33
_atom_site_aniso_U_23
_atom_site_aniso_U_13
_atom_site_aniso_U_12
C1 0.0274(10) 0.0251(10) 0.0303(11) -0.0003(8) 0.0012(8) 0.0004(7)
C2 0.0353(12) 0.0234(10) 0.0394(12) 0.0000(9) 0.0022(10) 0.0012(8)
C3 0.0444(14) 0.0226(10) 0.0615(17) -0.0006(11) 0.0088(12) -0.0035(10)
C4 0.0478(16) 0.0260(11) 0.080(2) -0.0022(12) 0.0243(15) -0.0095(10)
C5 0.0314(12) 0.0278(10) 0.0415(13) -0.0001(9) 0.0058(10) -0.0052(8)
C6 0.0416(18) 0.055(2) 0.198(6) -0.061(3) 0.010(3) -0.0143(15)
C7 0.102(4) 0.135(5) 0.157(5) -0.097(4) -0.071(4) 0.040(3)
C8 0.122(4) 0.0385(16) 0.131(4) 0.031(2) 0.075(3) 0.012(2)
C9 0.194(7) 0.118(4) 0.063(3) 0.036(3) 0.020(3) 0.072(4)
C10 0.0384(13) 0.0232(10) 0.0661(18) -0.0041(11) 0.0039(12) 0.0029(9)
C11 0.070(2) 0.0370(14) 0.067(2) -0.0071(13) 0.0265(16) 0.0015(13)
C12 0.0357(12) 0.0268(10) 0.0304(11) 0.0012(9) 0.0044(9) 0.0039(8)
C13 0.0505(17) 0.0560(17) 0.0379(15) 0.0031(12) -0.0080(12) 0.0012(12)
C14 0.0468(16) 0.0562(16) 0.0309(13) 0.0027(11) 0.0118(11) 0.0132(12)
C15 0.077(2) 0.0296(12) 0.0415(14) 0.0067(11) 0.0128(14) 0.0028(12)
C16 0.0288(12) 0.0667(18) 0.0400(14) -0.0008(12) 0.0018(11) -0.0038(11)
C17 0.0289(11) 0.0347(11) 0.0293(11) -0.0029(9) 0.0021(9) -0.0047(9)
C18 0.0623(19) 0.0408(14) 0.0543(17) -0.0150(13) -0.0087(14) -0.0075(13)
C19 0.0425(14) 0.0582(16) 0.0280(12) 0.0030(11) -0.0001(11) -0.0100(12)
C20 0.0306(13) 0.0549(16) 0.0443(15) -0.0060(12) -0.0066(11) 0.0029(10)
C21 0.057(2) 0.116(3) 0.0353(16) 0.0031(17) -0.0003(14) 0.0148(19)
C24 0.0496(19) 0.155(4) 0.0432(18) -0.001(2) 0.0149(15) -0.025(2)
C25 0.0354(13) 0.0489(15) 0.0363(13) -0.0072(10) 0.0082(11) -0.0016(10)
C26 0.0524(17) 0.072(2) 0.0415(15) -0.0074(14) -0.0086(13) 0.0045(15)
C27 0.130(4) 0.058(2) 0.0517(19) -0.0225(16) 0.007(2) 0.029(2)
C22A 0.026(2) 0.066(4) 0.052(3) -0.013(3) -0.003(2) -0.010(3)
C23A 0.043(3) 0.061(4) 0.063(4) -0.005(3) -0.011(3) 0.018(3)
C22B 0.028(3) 0.095(6) 0.061(5) -0.001(5) -0.002(3) -0.001(4)
C23B 0.049(4) 0.056(4) 0.064(5) 0.009(4) -0.010(4) 0.019(3)
N1 0.0269(9) 0.0231(9) 0.0350(10) -0.0025(7) 0.0043(8) -0.0014(6)
N2 0.0308(10) 0.0322(10) 0.0480(12) -0.0049(9) 0.0106(9) -0.0061(8)
N3 0.0275(9) 0.0234(8) 0.0340(10) 0.0000(7) 0.0026(7) 0.0016(7)
Ni1 0.02452(16) 0.02300(16) 0.03431(18) -0.00251(10) 0.00564(12) 0.00035(9)
O1 0.0591(13) 0.0292(9) 0.0878(18) 0.0013(10) 0.0263(13) -0.0147(8)
P1 0.0236(3) 0.0311(3) 0.0344(3) -0.0040(2) 0.0036(2) -0.0012(2)
P2 0.0251(3) 0.0213(2) 0.0289(3) -0.00151(19) 0.0045(2) -0.00043(18)

loop_
_atom_type_symbol
_atom_type_description
_atom_type_scat_dispersion_real
_atom_type_scat_dispersion_imag
_atom_type_scat_source
C C 0.0033 0.0016 'International Tables Vol C Tables 4.2.6.8 and 6.1.1.4'
H H 0.0000 0.0000 'International Tables Vol C Tables 4.2.6.8 and 6.1.1.4'
N N 0.0061 0.0033 'International Tables Vol C Tables 4.2.6.8 and 6.1.1.4'
Ni Ni 0.3393 1.1124 'International Tables Vol C Tables 4.2.6.8 and 6.1.1.4'
O O 0.0106 0.0060 'International Tables Vol C Tables 4.2.6.8 and 6.1.1.4'
P P 0.1023 0.0942 'International Tables Vol C Tables 4.2.6.8 and 6.1.1.4'

loop_
_geom_angle_atom_site_label_1
_geom_angle_atom_site_label_2
_geom_angle_atom_site_label_3
_geom_angle
N3 C1 N1 121.55(18)
N3 C1 C2 117.8(2)
N1 C1 C2 120.7(2)
C3 C2 C1 118.9(2)
C3 C2 C10 122.7(2)
C1 C2 C10 118.4(2)
C2 C3 C4 124.7(2)
C2 C3 H3 117.7
C4 C3 H3 117.7
C3 C4 C6 109.3(3)
C3 C4 C5 113.1(2)
C6 C4 C5 108.8(3)
C3 C4 C8 108.1(3)
C6 C4 C8 109.8(3)
C5 C4 C8 107.8(2)
N2 C5 N1 121.8(2)
N2 C5 C4 116.8(2)
N1 C5 C4 121.3(2)
C7 C6 C4 114.1(3)
C7 C6 H6A 108.7
C4 C6 H6A 108.7
C7 C6 H6B 108.7
C4 C6 H6B 108.7
H6A C6 H6B 107.6
C6 C7 H7A 109.5
C6 C7 H7B 109.5
H7A C7 H7B 109.5
C6 C7 H7C 109.5
H7A C7 H7C 109.5
H7B C7 H7C 109.5
C9 C8 C4 114.1(3)
C9 C8 H8A 108.7
C4 C8 H8A 108.7
C9 C8 H8B 108.7
C4 C8 H8B 108.7
H8A C8 H8B 107.6
C8 C9 H9A 109.5
C8 C9 H9B 109.5
H9A C9 H9B 109.5
C8 C9 H9C 109.5
H9A C9 H9C 109.5
H9B C9 H9C 109.5
C2 C10 C11 112.6(2)
C2 C10 H10A 109.1
C11 C10 H10A 109.1
C2 C10 H10B 109.1
C11 C10 H10B 109.1
H10A C10 H10B 107.8
C10 C11 H11A 109.5
C10 C11 H11B 109.5
H11A C11 H11B 109.5
C10 C11 H11C 109.5
H11A C11 H11C 109.5
H11B C11 H11C 109.5
C13 C12 C15 109.6(2)
C13 C12 C14 108.1(2)
C15 C12 C14 110.3(2)
C13 C12 P2 104.06(17)
C15 C12 P2 111.00(16)
C14 C12 P2 113.47(16)
C12 C13 H13A 109.5
C12 C13 H13B 109.5
H13A C13 H13B 109.5
C12 C13 H13C 109.5
H13A C13 H13C 109.5
H13B C13 H13C 109.5
C12 C14 H14A 109.5
C12 C14 H14B 109.5
H14A C14 H14B 109.5
C12 C14 H14C 109.5
H14A C14 H14C 109.5
H14B C14 H14C 109.5
C12 C15 H15A 109.5
C12 C15 H15B 109.5
H15A C15 H15B 109.5
C12 C15 H15C 109.5
H15A C15 H15C 109.5
H15B C15 H15C 109.5
C17 C16 H16A 109.5
C17 C16 H16B 109.5
H16A C16 H16B 109.5
C17 C16 H16C 109.5
H16A C16 H16C 109.5
H16B C16 H16C 109.5
C16 C17 C18 110.9(2)
C16 C17 C19 109.0(2)
C18 C17 C19 107.9(2)
C16 C17 P2 113.71(16)
C18 C17 P2 110.58(17)
C19 C17 P2 104.38(15)
C17 C18 H18A 109.5
C17 C18 H18B 109.5
H18A C18 H18B 109.5
C17 C18 H18C 109.5
H18A C18 H18C 109.5
H18B C18 H18C 109.5
C17 C19 H19A 109.5
C17 C19 H19B 109.5
H19A C19 H19B 109.5
C17 C19 H19C 109.5
H19A C19 H19C 109.5
H19B C19 H19C 109.5
C22B C20 C23A 78.3(5)
C22B C20 C21 117.9(5)
C23A C20 C21 120.0(4)
C22B C20 C22A 29.3(4)
C23A C20 C22A 107.6(4)
C21 C20 C22A 101.3(3)
C22B C20 C23B 109.5(5)
C23A C20 C23B 34.1(3)
C21 C20 C23B 92.7(4)
C22A C20 C23B 137.4(4)
C22B C20 P1 120.7(4)
C23A C20 P1 113.8(3)
C21 C20 P1 105.2(2)
C22A C20 P1 107.8(3)
C23B C20 P1 106.9(3)
C20 C21 H21A 109.5
C20 C21 H21B 109.5
H21A C21 H21B 109.5
C20 C21 H21C 109.5
H21A C21 H21C 109.5
H21B C21 H21C 109.5
C25 C24 H24A 109.5
C25 C24 H24B 109.5
H24A C24 H24B 109.5
C25 C24 H24C 109.5
H24A C24 H24C 109.5
H24B C24 H24C 109.5
C24 C25 C26 107.7(3)
C24 C25 C27 112.3(3)
C26 C25 C27 107.4(2)
C24 C25 P1 113.5(2)
C26 C25 P1 104.98(18)
C27 C25 P1 110.4(2)
C25 C26 H26A 109.5
C25 C26 H26B 109.5
H26A C26 H26B 109.5
C25 C26 H26C 109.5
H26A C26 H26C 109.5
H26B C26 H26C 109.5
C25 C27 H27A 109.5
C25 C27 H27B 109.5
H27A C27 H27B 109.5
C25 C27 H27C 109.5
H27A C27 H27C 109.5
H27B C27 H27C 109.5
C20 C22A H22A 109.5
C20 C22A H22B 109.5
H22A C22A H22B 109.5
C20 C22A H22C 109.5
H22A C22A H22C 109.5
H22B C22A H22C 109.5
C20 C23A H23A 109.5
C20 C23A H23B 109.5
H23A C23A H23B 109.5
C20 C23A H23C 109.5
H23A C23A H23C 109.5
H23B C23A H23C 109.5
C20 C22B H22D 109.5
C20 C22B H22E 109.5
H22D C22B H22E 109.5
C20 C22B H22F 109.5
H22D C22B H22F 109.5
H22E C22B H22F 109.5
C20 C23B H23D 109.5
C20 C23B H23E 109.5
H23D C23B H23E 109.5
C20 C23B H23F 109.5
H23D C23B H23F 109.5
H23E C23B H23F 109.5
C5 N1 C1 121.30(18)
C5 N1 Ni1 119.24(15)
C1 N1 Ni1 119.46(14)
C5 N2 P1 113.11(16)
C1 N3 P2 112.61(15)
N1 Ni1 O1 177.88(9)
N1 Ni1 P2 82.90(5)
O1 Ni1 P2 96.37(6)
N1 Ni1 P1 83.07(5)
O1 Ni1 P1 97.66(6)
P2 Ni1 P1 165.97(3)
Ni1 O1 H100 111.3(14)
N2 P1 C25 103.81(11)
N2 P1 C20 103.73(11)
C25 P1 C20 112.70(12)
N2 P1 Ni1 102.73(7)
C25 P1 Ni1 115.59(9)
C20 P1 Ni1 116.07(10)
N3 P2 C12 102.58(10)
N3 P2 C17 103.07(10)
C12 P2 C17 114.27(10)
N3 P2 Ni1 103.46(7)
C12 P2 Ni1 115.03(8)
C17 P2 Ni1 115.89(8)

loop_
_geom_bond_atom_site_label_1
_geom_bond_atom_site_label_2
_geom_bond_distance
C1 N3 1.307(3)
C1 N1 1.388(3)
C1 C2 1.474(3)
C2 C3 1.335(3)
C2 C10 1.503(3)
C3 C4 1.483(4)
C3 H3 0.9500
C4 C6 1.523(5)
C4 C5 1.525(3)
C4 C8 1.580(5)
C5 N2 1.301(3)
C5 N1 1.375(3)
C6 C7 1.485(8)
C6 H6A 0.9900
C6 H6B 0.9900
C7 H7A 0.9800
C7 H7B 0.9800
C7 H7C 0.9800
C8 C9 1.493(7)
C8 H8A 0.9900
C8 H8B 0.9900
C9 H9A 0.9800
C9 H9B 0.9800
C9 H9C 0.9800
C10 C11 1.506(4)
C10 H10A 0.9900
C10 H10B 0.9900
C11 H11A 0.9800
C11 H11B 0.9800
C11 H11C 0.9800
C12 C13 1.528(4)
C12 C15 1.529(3)
C12 C14 1.529(3)
C12 P2 1.858(2)
C13 H13A 0.9800
C13 H13B 0.9800
C13 H13C 0.9800
C14 H14A 0.9800
C14 H14B 0.9800
C14 H14C 0.9800
C15 H15A 0.9800
C15 H15B 0.9800
C15 H15C 0.9800
C16 C17 1.524(3)
C16 H16A 0.9800
C16 H16B 0.9800
C16 H16C 0.9800
C17 C18 1.528(3)
C17 C19 1.532(3)
C17 P2 1.859(2)
C18 H18A 0.9800
C18 H18B 0.9800
C18 H18C 0.9800
C19 H19A 0.9800
C19 H19B 0.9800
C19 H19C 0.9800
C20 C22B 1.405(9)
C20 C23A 1.483(6)
C20 C21 1.503(4)
C20 C22A 1.624(6)
C20 C23B 1.649(8)
C20 P1 1.865(3)
C21 H21A 0.9800
C21 H21B 0.9800
C21 H21C 0.9800
C24 C25 1.523(4)
C24 H24A 0.9800
C24 H24B 0.9800
C24 H24C 0.9800
C25 C26 1.524(4)
C25 C27 1.531(4)
C25 P1 1.858(3)
C26 H26A 0.9800
C26 H26B 0.9800
C26 H26C 0.9800
C27 H27A 0.9800
C27 H27B 0.9800
C27 H27C 0.9800
C22A H22A 0.9800
C22A H22B 0.9800
C22A H22C 0.9800
C23A H23A 0.9800
C23A H23B 0.9800
C23A H23C 0.9800
C22B H22D 0.9800
C22B H22E 0.9800
C22B H22F 0.9800
C23B H23D 0.9800
C23B H23E 0.9800
C23B H23F 0.9800
N1 Ni1 1.9056(19)
N2 P1 1.694(2)
N3 P2 1.6964(18)
Ni1 O1 1.930(2)
Ni1 P2 2.1795(9)
Ni1 P1 2.1835(9)
O1 H100 0.860(9)
